data_7202098
loop_
_publ_author_name
'Chen, Shuo-ping'
'Li, Ming'
'Xiao, Yong'
'Yuan, Yi-xuan'
'Pan, Ling-ling'
'Yuan, Liang-jie'

_publ_section_title
;
 Hydrogen-bonded assembly of [Ni(Im)6]2+ ion and phosphorus anions:
 Different sandwiched-type/tessellate-type supramolecular architectures
 and 1D water chains
;
_journal_issue 9
_journal_name_full CrystEngComm
_journal_page_first 1227
_journal_paper_doi 10.1039/b804001j
_journal_volume 10
_journal_year 2008
_chemical_formula_sum 'C40 H60 N26 Ni3 O12 P4'
_chemical_formula_weight 1397.15
_chemical_name_systematic
;
?
;
_space_group_IT_number 2
_symmetry_cell_setting triclinic
_symmetry_space_group_name_Hall '-P 1'
_symmetry_space_group_name_H-M 'P -1'
_atom_sites_solution_hydrogens geom
_atom_sites_solution_primary direct
_atom_sites_solution_secondary difmap
_audit_creation_method SHELXL-97
_cell_angle_alpha 69.3820(10)
_cell_angle_beta 82.8330(10)
_cell_angle_gamma 88.8590(10)
_cell_formula_units_Z 2
_cell_length_a 10.0688(5)
_cell_length_b 14.8670(7)
_cell_length_c 21.1059(10)
_cell_measurement_reflns_used 9166
_cell_measurement_temperature 293(2)
_cell_measurement_theta_max 29.82
_cell_measurement_theta_min 2.44
_cell_volume 2933.0(2)
_computing_cell_refinement 'Bruker SMART'
_computing_data_collection 'Bruker SMART'
_computing_data_reduction 'Bruker SAINT'
_computing_molecular_graphics 'Bruker SHELXTL'
_computing_publication_material 'Bruker SHELXTL'
_computing_structure_refinement 'SHELXL-97 (Sheldrick, 1997)'
_computing_structure_solution 'SHELXS-97 (Sheldrick, 1990)'
_diffrn_ambient_temperature 293(2)
_diffrn_measured_fraction_theta_full 0.970
_diffrn_measured_fraction_theta_max 0.970
_diffrn_measurement_device_type 'CCD area detector'
_diffrn_measurement_method 'phi and omega scans'
_diffrn_radiation_monochromator graphite
_diffrn_radiation_source 'fine-focus sealed tube'
_diffrn_radiation_type MoK\a
_diffrn_radiation_wavelength 0.71073
_diffrn_reflns_av_R_equivalents 0.0133
_diffrn_reflns_av_sigmaI/netI 0.0268
_diffrn_reflns_limit_h_max 13
_diffrn_reflns_limit_h_min -12
_diffrn_reflns_limit_k_max 19
_diffrn_reflns_limit_k_min -19
_diffrn_reflns_limit_l_max 24
_diffrn_reflns_limit_l_min -27
_diffrn_reflns_number 19135
_diffrn_reflns_theta_full 27.50
_diffrn_reflns_theta_max 27.50
_diffrn_reflns_theta_min 2.08
_exptl_absorpt_coefficient_mu 1.142
_exptl_absorpt_correction_T_max 0.7633
_exptl_absorpt_correction_T_min 0.7257
_exptl_absorpt_correction_type multi-scan
_exptl_absorpt_process_details SADABS
_exptl_crystal_colour blue
_exptl_crystal_density_diffrn 1.582
_exptl_crystal_density_method 'not measured'
_exptl_crystal_description block
_exptl_crystal_F_000 1444
_exptl_crystal_size_max 0.30
_exptl_crystal_size_mid 0.27
_exptl_crystal_size_min 0.25
_refine_diff_density_max 0.434
_refine_diff_density_min -0.286
_refine_diff_density_rms 0.054
_refine_ls_extinction_coef 0.00077(14)
_refine_ls_extinction_expression Fc^*^=kFc[1+0.001xFc^2^\l^3^/sin(2\q)]^-1/4^
_refine_ls_extinction_method SHELXL
_refine_ls_goodness_of_fit_ref 1.063
_refine_ls_hydrogen_treatment mixed
_refine_ls_matrix_type full
_refine_ls_number_parameters 828
_refine_ls_number_reflns 13066
_refine_ls_number_restraints 0
_refine_ls_restrained_S_all 1.063
_refine_ls_R_factor_all 0.0354
_refine_ls_R_factor_gt 0.0287
_refine_ls_shift/su_max 0.002
_refine_ls_shift/su_mean 0.000
_refine_ls_structure_factor_coef Fsqd
_refine_ls_weighting_details 'calc w=1/[\s^2^(Fo^2^)+(0.0398P)^2^+0.5671P] where P=(Fo^2^+2Fc^2^)/3'
_refine_ls_weighting_scheme calc
_refine_ls_wR_factor_gt 0.0744
_refine_ls_wR_factor_ref 0.0772
_reflns_number_gt 11209
_reflns_number_total 13066
_reflns_threshold_expression >2sigma(I)
_cod_data_source_file b804001j.txt
_cod_data_source_block 60621lm_0m
_cod_original_sg_symbol_H-M P-1
_cod_database_code 7202098

loop_
_symmetry_equiv_pos_as_xyz
'x, y, z'
'-x, -y, -z'

loop_
_atom_site_label
_atom_site_type_symbol
_atom_site_fract_x
_atom_site_fract_y
_atom_site_fract_z
_atom_site_U_iso_or_equiv
_atom_site_adp_type
_atom_site_occupancy
_atom_site_symmetry_multiplicity
_atom_site_calc_flag
_atom_site_refinement_flags
_atom_site_disorder_assembly
_atom_site_disorder_group
Ni1 Ni 0.5000 0.5000 0.0000 0.02346(7) Uani 1 2 d S . .
N1 N 0.56718(16) 0.56612(11) 0.06476(7) 0.0288(3) Uani 1 1 d . . .
C2 C 0.4919(2) 0.58194(14) 0.11523(10) 0.0355(4) Uani 1 1 d . . .
H2 H 0.4012 0.5657 0.1269 0.043 Uiso 1 1 calc R . .
N3 N 0.5604(2) 0.62377(14) 0.14758(10) 0.0416(5) Uani 1 1 d . . .
C4 C 0.6879(2) 0.63535(17) 0.11767(12) 0.0482(6) Uani 1 1 d . . .
H4 H 0.7591 0.6620 0.1298 0.058 Uiso 1 1 calc R . .
C5 C 0.6919(2) 0.60040(16) 0.06618(11) 0.0408(5) Uani 1 1 d . . .
H5 H 0.7678 0.5997 0.0363 0.049 Uiso 1 1 calc R . .
N6 N 0.56837(15) 0.36650(11) 0.06207(8) 0.0288(3) Uani 1 1 d . . .
C7 C 0.6369(2) 0.34957(14) 0.11442(9) 0.0327(4) Uani 1 1 d . . .
H7 H 0.6645 0.3969 0.1296 0.039 Uiso 1 1 calc R . .
N8 N 0.66171(19) 0.25661(13) 0.14276(9) 0.0411(4) Uani 1 1 d . . .
C9 C 0.6065(3) 0.21007(16) 0.10709(13) 0.0543(6) Uani 1 1 d . . .
H9 H 0.6078 0.1444 0.1152 0.065 Uiso 1 1 calc R . .
C10 C 0.5494(2) 0.27795(15) 0.05753(12) 0.0451(5) Uani 1 1 d . . .
H10 H 0.5041 0.2664 0.0253 0.054 Uiso 1 1 calc R . .
N11 N 0.30825(16) 0.46908(11) 0.06224(7) 0.0292(3) Uani 1 1 d . . .
C12 C 0.28199(19) 0.40058(14) 0.12242(9) 0.0310(4) Uani 1 1 d . . .
H12 H 0.3459 0.3595 0.1447 0.037 Uiso 1 1 calc R . .
N13 N 0.15303(17) 0.39685(13) 0.14781(9) 0.0347(4) Uani 1 1 d . . .
C14 C 0.0912(2) 0.46659(16) 0.10132(11) 0.0439(5) Uani 1 1 d . . .
H14 H 0.0008 0.4808 0.1046 0.053 Uiso 1 1 calc R . .
C15 C 0.1870(2) 0.51152(16) 0.04905(10) 0.0406(5) Uani 1 1 d . . .
H15 H 0.1730 0.5632 0.0101 0.049 Uiso 1 1 calc R . .
Ni2 Ni 1.0000 1.0000 0.0000 0.02377(7) Uani 1 2 d S . .
N16 N 1.03113(16) 1.09875(11) 0.04854(8) 0.0302(3) Uani 1 1 d . . .
C17 C 0.9566(2) 1.10620(15) 0.10218(10) 0.0374(5) Uani 1 1 d . . .
H17 H 0.8792 1.0694 0.1235 0.045 Uiso 1 1 calc R . .
N18 N 1.0051(2) 1.17254(14) 0.12221(10) 0.0480(5) Uani 1 1 d . . .
C19 C 1.1170(3) 1.2109(2) 0.07966(13) 0.0654(8) Uani 1 1 d . . .
H19 H 1.1724 1.2593 0.0811 0.078 Uiso 1 1 calc R . .
C20 C 1.1322(3) 1.16487(17) 0.03439(12) 0.0516(6) Uani 1 1 d . . .
H20 H 1.2016 1.1766 -0.0012 0.062 Uiso 1 1 calc R . .
N21 N 1.10187(16) 0.89394(11) 0.07268(7) 0.0302(3) Uani 1 1 d . . .
C22 C 1.1468(2) 0.90036(15) 0.12705(9) 0.0353(4) Uani 1 1 d . . .
H22 H 1.1342 0.9532 0.1408 0.042 Uiso 1 1 calc R . .
N23 N 1.21238(18) 0.82256(14) 0.16009(9) 0.0399(4) Uani 1 1 d . . .
C24 C 1.2103(3) 0.76228(17) 0.12528(12) 0.0518(6) Uani 1 1 d . . .
H24 H 1.2485 0.7021 0.1360 0.062 Uiso 1 1 calc R . .
C25 C 1.1424(2) 0.80584(15) 0.07180(11) 0.0458(5) Uani 1 1 d . . .
H25 H 1.1256 0.7800 0.0393 0.055 Uiso 1 1 calc R . .
N26 N 0.81315(16) 0.95423(11) 0.06244(7) 0.0298(3) Uani 1 1 d . . .
C27 C 0.7943(2) 0.88791(15) 0.12414(10) 0.0377(5) Uani 1 1 d . . .
H27 H 0.8635 0.8564 0.1479 0.045 Uiso 1 1 calc R . .
N28 N 0.66564(19) 0.87128(14) 0.14854(9) 0.0399(4) Uani 1 1 d . . .
C29 C 0.5959(2) 0.92980(19) 0.10044(12) 0.0533(6) Uani 1 1 d . . .
H29 H 0.5032 0.9340 0.1030 0.064 Uiso 1 1 calc R . .
C30 C 0.6860(2) 0.98125(17) 0.04777(11) 0.0467(6) Uani 1 1 d . . .
H30 H 0.6652 1.0278 0.0077 0.056 Uiso 1 1 calc R . .
Ni3 Ni 0.87128(2) 0.806668(15) 0.653205(11) 0.02211(6) Uani 1 1 d . . .
N61 N 1.05504(15) 0.89211(10) 0.61929(7) 0.0253(3) Uani 1 1 d . . .
H61A H 1.0635 0.9249 0.5741 0.030 Uiso 1 1 calc R . .
H61B H 1.0588 0.9338 0.6413 0.030 Uiso 1 1 calc R . .
C62 C 1.16072(17) 0.81793(12) 0.63734(9) 0.0235(3) Uani 1 1 d . . .
C63 C 1.30327(19) 0.85934(15) 0.61792(10) 0.0368(4) Uani 1 1 d . . .
H63A H 1.3177 0.8956 0.5699 0.055 Uiso 1 1 calc R . .
H63B H 1.3653 0.8079 0.6287 0.055 Uiso 1 1 calc R . .
H63C H 1.3166 0.9006 0.6429 0.055 Uiso 1 1 calc R . .
P1 P 1.12781(5) 0.74274(3) 0.58814(2) 0.02472(10) Uani 1 1 d . . .
O1 O 0.98293(13) 0.71139(9) 0.61281(6) 0.0289(3) Uani 1 1 d . . .
O2 O 1.13743(15) 0.81733(10) 0.51311(7) 0.0342(3) Uani 1 1 d . . .
O3 O 1.22828(14) 0.66597(9) 0.59254(6) 0.0346(3) Uani 1 1 d . . .
P2 P 1.11983(4) 0.75430(3) 0.73044(2) 0.02099(9) Uani 1 1 d . . .
O4 O 0.96666(12) 0.74466(9) 0.74095(6) 0.0281(3) Uani 1 1 d . . .
O5 O 1.16528(13) 0.82384(8) 0.76321(6) 0.0280(3) Uani 1 1 d . . .
O6 O 1.18954(13) 0.66066(9) 0.75373(7) 0.0313(3) Uani 1 1 d . . .
N31 N 0.72140(15) 0.69935(11) 0.69278(8) 0.0287(3) Uani 1 1 d . . .
C32 C 0.7410(2) 0.60866(14) 0.69906(10) 0.0347(4) Uani 1 1 d . . .
H32 H 0.8244 0.5839 0.6913 0.042 Uiso 1 1 calc R . .
N33 N 0.62635(19) 0.55674(14) 0.71801(9) 0.0421(4) Uani 1 1 d . . .
C34 C 0.5272(2) 0.61803(17) 0.72459(11) 0.0470(6) Uani 1 1 d . . .
H34 H 0.4363 0.6028 0.7371 0.056 Uiso 1 1 calc R . .
C35 C 0.5861(2) 0.70458(16) 0.70948(11) 0.0389(5) Uani 1 1 d . . .
H35 H 0.5419 0.7598 0.7102 0.047 Uiso 1 1 calc R . .
N36 N 0.78550(16) 0.86963(11) 0.56117(8) 0.0321(3) Uani 1 1 d . . .
C37 C 0.8250(2) 0.86244(15) 0.50175(11) 0.0427(5) Uani 1 1 d . . .
H37 H 0.9118 0.8488 0.4877 0.051 Uiso 1 1 calc R . .
N38 N 0.7231(2) 0.87745(14) 0.46352(10) 0.0532(6) Uani 1 1 d . . .
C39 C 0.6131(2) 0.89568(17) 0.49894(12) 0.0485(6) Uani 1 1 d . . .
H39 H 0.5283 0.9082 0.4852 0.058 Uiso 1 1 calc R . .
C40 C 0.6511(2) 0.89204(18) 0.55896(12) 0.0466(5) Uani 1 1 d . . .
H40 H 0.5951 0.9030 0.5939 0.056 Uiso 1 1 calc R . .
N41 N 0.77381(16) 0.90272(11) 0.69299(8) 0.0293(3) Uani 1 1 d . . .
C42 C 0.7562(2) 0.99559(14) 0.66126(11) 0.0377(5) Uani 1 1 d . . .
H42 H 0.7799 1.0278 0.6147 0.045 Uiso 1 1 calc R . .
N43 N 0.70052(19) 1.03696(14) 0.70407(11) 0.0468(5) Uani 1 1 d . . .
C44 C 0.6818(3) 0.96887(18) 0.76675(14) 0.0551(6) Uani 1 1 d . . .
H44 H 0.6453 0.9772 0.8070 0.066 Uiso 1 1 calc R . .
C45 C 0.7264(2) 0.88606(15) 0.75979(11) 0.0430(5) Uani 1 1 d . . .
H45 H 0.7250 0.8269 0.7950 0.052 Uiso 1 1 calc R . .
Ni4 Ni 0.69069(2) 0.697916(15) 0.350534(11) 0.02110(6) Uani 1 1 d . . .
N64 N 0.53178(15) 0.58888(10) 0.39195(7) 0.0266(3) Uani 1 1 d . . .
H64A H 0.5351 0.5483 0.3687 0.032 Uiso 1 1 calc R . .
H64B H 0.5359 0.5551 0.4364 0.032 Uiso 1 1 calc R . .
C65 C 0.40884(17) 0.64802(12) 0.38227(9) 0.0240(3) Uani 1 1 d . . .
C66 C 0.2785(2) 0.58858(16) 0.40652(11) 0.0414(5) Uani 1 1 d . . .
H66A H 0.2768 0.5439 0.3830 0.062 Uiso 1 1 calc R . .
H66B H 0.2040 0.6305 0.3970 0.062 Uiso 1 1 calc R . .
H66C H 0.2726 0.5540 0.4547 0.062 Uiso 1 1 calc R . .
P3 P 0.42645(4) 0.71301(3) 0.28915(2) 0.02158(9) Uani 1 1 d . . .
O7 O 0.57082(13) 0.75283(9) 0.27212(6) 0.0291(3) Uani 1 1 d . . .
O8 O 0.40801(14) 0.63752(9) 0.25760(7) 0.0343(3) Uani 1 1 d . . .
O9 O 0.32472(14) 0.79103(9) 0.27288(7) 0.0342(3) Uani 1 1 d . . .
P4 P 0.42695(5) 0.72811(3) 0.42974(2) 0.02542(10) Uani 1 1 d . . .
O10 O 0.56513(13) 0.77235(9) 0.40373(6) 0.0296(3) Uani 1 1 d . . .
O11 O 0.42508(16) 0.65710(11) 0.50547(7) 0.0370(3) Uani 1 1 d . . .
O12 O 0.31341(14) 0.79603(10) 0.42395(6) 0.0355(3) Uani 1 1 d . . .
N46 N 0.80691(15) 0.82589(10) 0.31067(8) 0.0274(3) Uani 1 1 d . . .
C47 C 0.7488(2) 0.90992(12) 0.29050(9) 0.0300(4) Uani 1 1 d . . .
H47 H 0.6573 0.9176 0.2887 0.036 Uiso 1 1 calc R . .
N48 N 0.83807(18) 0.98266(12) 0.27297(9) 0.0346(4) Uani 1 1 d . . .
C49 C 0.9604(2) 0.94399(15) 0.28188(11) 0.0409(5) Uani 1 1 d . . .
H49 H 1.0418 0.9773 0.2735 0.049 Uiso 1 1 calc R . .
C50 C 0.9409(2) 0.84720(14) 0.30542(11) 0.0374(5) Uani 1 1 d . . .
H50 H 1.0078 0.8023 0.3163 0.045 Uiso 1 1 calc R . .
N51 N 0.80651(15) 0.62460(10) 0.29694(8) 0.0276(3) Uani 1 1 d . . .
C52 C 0.7826(2) 0.53481(14) 0.30243(11) 0.0360(4) Uani 1 1 d . . .
H52 H 0.7129 0.4961 0.3319 0.043 Uiso 1 1 calc R . .
N53 N 0.86928(18) 0.50618(12) 0.26110(9) 0.0382(4) Uani 1 1 d . . .
C54 C 0.9550(2) 0.58074(16) 0.22673(12) 0.0451(5) Uani 1 1 d . . .
H54 H 1.0269 0.5820 0.1941 0.054 Uiso 1 1 calc R . .
C55 C 0.9164(2) 0.65348(14) 0.24875(11) 0.0385(5) Uani 1 1 d . . .
H55 H 0.9581 0.7139 0.2335 0.046 Uiso 1 1 calc R . .
N56 N 0.79365(16) 0.64478(11) 0.43406(8) 0.0289(3) Uani 1 1 d . . .
C57 C 0.7642(2) 0.65737(14) 0.49284(10) 0.0345(4) Uani 1 1 d . . .
H57 H 0.6811 0.6757 0.5081 0.041 Uiso 1 1 calc R . .
N58 N 0.86974(19) 0.64034(12) 0.52773(9) 0.0371(4) Uani 1 1 d . . .
C59 C 0.9719(2) 0.61600(17) 0.49006(11) 0.0452(5) Uani 1 1 d . . .
H59 H 1.0582 0.6011 0.5012 0.054 Uiso 1 1 calc R . .
C60 C 0.9241(2) 0.61756(17) 0.43283(11) 0.0435(5) Uani 1 1 d . . .
H60 H 0.9728 0.6023 0.3977 0.052 Uiso 1 1 calc R . .
H3 H 0.528(3) 0.638(2) 0.1748(14) 0.061(9) Uiso 1 1 d . . .
H8 H 0.710(3) 0.2317(17) 0.1763(12) 0.054(7) Uiso 1 1 d . . .
H13 H 0.112(3) 0.3565(18) 0.1839(13) 0.053(7) Uiso 1 1 d . . .
H18 H 0.974(3) 1.1832(19) 0.1533(14) 0.058(8) Uiso 1 1 d . . .
H23 H 1.243(3) 0.8119(17) 0.1966(13) 0.053(7) Uiso 1 1 d . . .
H28 H 0.634(3) 0.8347(18) 0.1865(13) 0.056(8) Uiso 1 1 d . . .
H33 H 0.616(3) 0.489(2) 0.7262(14) 0.069(8) Uiso 1 1 d . . .
H38 H 0.720(3) 0.863(2) 0.4237(15) 0.080(9) Uiso 1 1 d . . .
H43 H 0.687(3) 1.0963(19) 0.6944(13) 0.063(8) Uiso 1 1 d . . .
H48 H 0.819(3) 1.0443(19) 0.2595(13) 0.059(8) Uiso 1 1 d . . .
H53 H 0.860(2) 0.4509(17) 0.2558(11) 0.044(6) Uiso 1 1 d . . .
H58 H 0.874(3) 0.6535(19) 0.5631(14) 0.065(8) Uiso 1 1 d . . .
H98 H 1.194(3) 0.810(2) 0.4895(15) 0.075(10) Uiso 1 1 d . . .
H99 H 0.367(3) 0.659(2) 0.5281(15) 0.069(10) Uiso 1 1 d . . .

loop_
_atom_site_aniso_label
_atom_site_aniso_U_11
_atom_site_aniso_U_22
_atom_site_aniso_U_33
_atom_site_aniso_U_23
_atom_site_aniso_U_13
_atom_site_aniso_U_12
Ni1 0.02753(17) 0.02503(16) 0.01658(15) -0.00608(12) -0.00197(12) 0.00089(12)
N1 0.0356(9) 0.0298(8) 0.0213(7) -0.0095(6) -0.0033(6) 0.0026(6)
C2 0.0414(11) 0.0376(11) 0.0302(10) -0.0168(9) 0.0001(8) -0.0009(9)
N3 0.0583(13) 0.0421(10) 0.0308(10) -0.0223(9) 0.0006(9) -0.0048(9)
C4 0.0523(14) 0.0542(14) 0.0475(13) -0.0282(11) -0.0082(11) -0.0103(11)
C5 0.0382(12) 0.0498(13) 0.0393(12) -0.0233(10) 0.0007(9) -0.0057(9)
N6 0.0311(8) 0.0290(8) 0.0239(8) -0.0061(6) -0.0042(6) 0.0026(6)
C7 0.0369(11) 0.0322(10) 0.0276(10) -0.0078(8) -0.0069(8) 0.0018(8)
N8 0.0452(11) 0.0384(10) 0.0361(10) -0.0053(8) -0.0170(8) 0.0094(8)
C9 0.0740(17) 0.0315(11) 0.0609(16) -0.0135(11) -0.0317(13) 0.0107(11)
C10 0.0598(15) 0.0332(11) 0.0465(13) -0.0136(10) -0.0246(11) 0.0063(10)
N11 0.0310(8) 0.0329(8) 0.0218(8) -0.0084(7) 0.0006(6) -0.0026(6)
C12 0.0337(10) 0.0325(10) 0.0255(9) -0.0094(8) -0.0003(8) -0.0048(8)
N13 0.0366(9) 0.0368(9) 0.0274(9) -0.0104(8) 0.0071(7) -0.0096(7)
C14 0.0337(11) 0.0536(13) 0.0412(12) -0.0161(11) 0.0043(9) 0.0037(10)
C15 0.0370(11) 0.0472(12) 0.0297(10) -0.0058(9) 0.0006(9) 0.0094(9)
Ni2 0.02923(17) 0.02571(16) 0.01487(15) -0.00546(12) -0.00214(12) -0.00054(12)
N16 0.0385(9) 0.0313(8) 0.0215(8) -0.0099(6) -0.0042(6) 0.0003(7)
C17 0.0456(12) 0.0401(11) 0.0281(10) -0.0155(9) -0.0001(9) 0.0023(9)
N18 0.0709(15) 0.0466(11) 0.0338(10) -0.0257(9) 0.0015(10) -0.0019(10)
C19 0.090(2) 0.0642(17) 0.0509(15) -0.0371(14) 0.0118(14) -0.0329(15)
C20 0.0635(16) 0.0561(14) 0.0397(13) -0.0273(11) 0.0125(11) -0.0250(12)
N21 0.0336(9) 0.0327(8) 0.0201(7) -0.0043(6) -0.0033(6) 0.0015(7)
C22 0.0406(11) 0.0404(11) 0.0244(10) -0.0096(8) -0.0084(8) 0.0062(9)
N23 0.0392(10) 0.0487(11) 0.0276(9) -0.0055(8) -0.0133(8) 0.0087(8)
C24 0.0644(16) 0.0419(13) 0.0493(14) -0.0126(11) -0.0205(12) 0.0191(11)
C25 0.0629(15) 0.0380(12) 0.0412(12) -0.0164(10) -0.0182(11) 0.0125(10)
N26 0.0339(9) 0.0324(8) 0.0200(7) -0.0064(6) 0.0007(6) -0.0028(7)
C27 0.0396(11) 0.0427(11) 0.0242(10) -0.0044(9) -0.0014(8) -0.0047(9)
N28 0.0412(10) 0.0459(11) 0.0237(9) -0.0042(8) 0.0070(7) -0.0124(8)
C29 0.0315(12) 0.0705(16) 0.0439(13) -0.0056(12) 0.0041(10) -0.0028(11)
C30 0.0358(12) 0.0578(14) 0.0316(11) 0.0012(10) -0.0004(9) 0.0010(10)
Ni3 0.02239(12) 0.02376(11) 0.02110(11) -0.00949(9) -0.00114(8) -0.00092(8)
N61 0.0301(8) 0.0230(7) 0.0220(7) -0.0072(6) -0.0028(6) 0.0004(6)
C62 0.0207(8) 0.0248(8) 0.0239(9) -0.0084(7) 0.0005(7) -0.0007(6)
C63 0.0267(10) 0.0416(11) 0.0373(11) -0.0096(9) 0.0021(8) -0.0080(8)
P1 0.0271(2) 0.0274(2) 0.0194(2) -0.00976(18) 0.00225(17) 0.00218(18)
O1 0.0290(7) 0.0343(7) 0.0281(7) -0.0179(6) 0.0008(5) -0.0035(5)
O2 0.0414(8) 0.0369(8) 0.0194(7) -0.0074(6) 0.0047(6) 0.0092(6)
O3 0.0405(8) 0.0318(7) 0.0260(7) -0.0073(6) 0.0060(6) 0.0088(6)
P2 0.0244(2) 0.0196(2) 0.0197(2) -0.00790(17) -0.00235(16) -0.00035(16)
O4 0.0249(6) 0.0346(7) 0.0204(6) -0.0056(5) 0.0008(5) -0.0023(5)
O5 0.0394(7) 0.0203(6) 0.0266(6) -0.0096(5) -0.0086(5) 0.0001(5)
O6 0.0392(8) 0.0228(6) 0.0332(7) -0.0108(5) -0.0072(6) 0.0055(5)
N31 0.0278(8) 0.0296(8) 0.0288(8) -0.0106(7) -0.0023(6) -0.0044(6)
C32 0.0418(11) 0.0317(10) 0.0308(10) -0.0128(8) 0.0013(8) -0.0056(8)
N33 0.0508(11) 0.0366(10) 0.0390(10) -0.0163(8) 0.0057(8) -0.0159(8)
C34 0.0329(11) 0.0616(15) 0.0443(13) -0.0167(11) 0.0008(9) -0.0180(10)
C35 0.0303(10) 0.0429(12) 0.0425(12) -0.0146(10) -0.0018(9) -0.0002(9)
N36 0.0332(9) 0.0355(9) 0.0274(8) -0.0102(7) -0.0065(7) 0.0006(7)
C37 0.0538(14) 0.0399(12) 0.0361(12) -0.0143(10) -0.0113(10) 0.0128(10)
N38 0.0846(16) 0.0465(11) 0.0395(11) -0.0213(9) -0.0323(11) 0.0184(11)
C39 0.0461(13) 0.0498(13) 0.0491(14) -0.0128(11) -0.0188(11) 0.0032(11)
C40 0.0369(12) 0.0618(15) 0.0385(12) -0.0134(11) -0.0078(9) 0.0007(10)
N41 0.0318(8) 0.0264(8) 0.0306(8) -0.0116(7) -0.0032(7) 0.0019(6)
C42 0.0422(12) 0.0294(10) 0.0410(12) -0.0107(9) -0.0092(9) 0.0049(8)
N43 0.0439(11) 0.0320(10) 0.0713(14) -0.0262(10) -0.0099(10) 0.0116(8)
C44 0.0612(16) 0.0566(15) 0.0553(15) -0.0359(13) 0.0117(12) 0.0021(12)
C45 0.0577(14) 0.0371(11) 0.0329(11) -0.0146(9) 0.0056(10) -0.0006(10)
Ni4 0.02352(12) 0.01998(11) 0.02005(11) -0.00762(9) -0.00189(8) -0.00008(8)
N64 0.0318(8) 0.0224(7) 0.0221(7) -0.0044(6) -0.0014(6) 0.0024(6)
C65 0.0215(8) 0.0251(8) 0.0225(8) -0.0064(7) 0.0019(7) -0.0005(7)
C66 0.0331(11) 0.0435(12) 0.0406(12) -0.0097(10) 0.0076(9) -0.0126(9)
P3 0.0244(2) 0.0225(2) 0.0185(2) -0.00800(17) -0.00283(16) 0.00040(16)
O7 0.0289(7) 0.0335(7) 0.0194(6) -0.0024(5) -0.0016(5) -0.0067(5)
O8 0.0437(8) 0.0314(7) 0.0323(7) -0.0183(6) 0.0004(6) -0.0058(6)
O9 0.0415(8) 0.0359(7) 0.0291(7) -0.0142(6) -0.0129(6) 0.0134(6)
P4 0.0269(2) 0.0305(2) 0.0179(2) -0.00867(18) 0.00054(17) 0.00494(18)
O10 0.0308(7) 0.0337(7) 0.0284(7) -0.0172(6) -0.0004(5) -0.0004(5)
O11 0.0384(8) 0.0475(9) 0.0189(7) -0.0060(6) 0.0008(6) 0.0138(7)
O12 0.0381(8) 0.0408(8) 0.0231(7) -0.0080(6) 0.0010(6) 0.0147(6)
N46 0.0289(8) 0.0237(7) 0.0300(8) -0.0104(6) -0.0015(6) -0.0028(6)
C47 0.0349(10) 0.0243(9) 0.0306(10) -0.0095(8) -0.0039(8) -0.0009(7)
N48 0.0482(10) 0.0223(8) 0.0332(9) -0.0101(7) -0.0030(8) -0.0036(7)
C49 0.0369(11) 0.0374(11) 0.0507(13) -0.0187(10) -0.0025(10) -0.0115(9)
C50 0.0298(10) 0.0346(10) 0.0512(13) -0.0198(10) -0.0043(9) 0.0005(8)
N51 0.0314(8) 0.0231(7) 0.0296(8) -0.0118(6) -0.0017(6) 0.0016(6)
C52 0.0364(11) 0.0268(9) 0.0443(12) -0.0152(9) 0.0045(9) -0.0003(8)
N53 0.0446(10) 0.0274(9) 0.0482(11) -0.0223(8) -0.0001(8) 0.0027(7)
C54 0.0491(13) 0.0421(12) 0.0459(13) -0.0246(10) 0.0148(10) -0.0025(10)
C55 0.0439(12) 0.0296(10) 0.0419(12) -0.0168(9) 0.0090(9) -0.0070(8)
N56 0.0316(8) 0.0287(8) 0.0278(8) -0.0100(7) -0.0088(6) 0.0020(6)
C57 0.0378(11) 0.0362(10) 0.0319(10) -0.0139(9) -0.0084(8) 0.0034(8)
N58 0.0471(11) 0.0371(9) 0.0319(9) -0.0146(8) -0.0158(8) 0.0031(8)
C59 0.0377(12) 0.0581(14) 0.0468(13) -0.0232(11) -0.0186(10) 0.0143(10)
C60 0.0372(12) 0.0616(14) 0.0397(12) -0.0258(11) -0.0131(9) 0.0182(10)

loop_
_atom_type_symbol
_atom_type_description
_atom_type_scat_dispersion_real
_atom_type_scat_dispersion_imag
_atom_type_scat_source
C C 0.0033 0.0016 'International Tables Vol C Tables 4.2.6.8 and 6.1.1.4'
H H 0.0000 0.0000 'International Tables Vol C Tables 4.2.6.8 and 6.1.1.4'
N N 0.0061 0.0033 'International Tables Vol C Tables 4.2.6.8 and 6.1.1.4'
O O 0.0106 0.0060 'International Tables Vol C Tables 4.2.6.8 and 6.1.1.4'
P P 0.1023 0.0942 'International Tables Vol C Tables 4.2.6.8 and 6.1.1.4'
Ni Ni 0.3393 1.1124 'International Tables Vol C Tables 4.2.6.8 and 6.1.1.4'

loop_
_geom_angle_atom_site_label_1
_geom_angle_atom_site_label_2
_geom_angle_atom_site_label_3
_geom_angle
_geom_angle_site_symmetry_1
_geom_angle_site_symmetry_3
_geom_angle_publ_flag
N6 Ni1 N6 180.00(8) . 2_665 ?
N6 Ni1 N1 90.23(6) . 2_665 ?
N6 Ni1 N1 89.77(6) 2_665 2_665 ?
N6 Ni1 N1 89.77(6) . . ?
N6 Ni1 N1 90.23(6) 2_665 . ?
N1 Ni1 N1 180.00(6) 2_665 . ?
N6 Ni1 N11 90.52(6) . 2_665 ?
N6 Ni1 N11 89.48(6) 2_665 2_665 ?
N1 Ni1 N11 89.89(6) 2_665 2_665 ?
N1 Ni1 N11 90.11(6) . 2_665 ?
N6 Ni1 N11 89.48(6) . . ?
N6 Ni1 N11 90.52(6) 2_665 . ?
N1 Ni1 N11 90.11(6) 2_665 . ?
N1 Ni1 N11 89.89(6) . . ?
N11 Ni1 N11 180.0 2_665 . ?
C2 N1 C5 104.21(16) . . ?
C2 N1 Ni1 125.14(14) . . ?
C5 N1 Ni1 130.64(13) . . ?
N1 C2 N3 112.27(19) . . ?
N1 C2 H2 123.9 . . ?
N3 C2 H2 123.9 . . ?
C2 N3 C4 107.54(18) . . ?
C2 N3 H3 121(2) . . ?
C4 N3 H3 132(2) . . ?
N3 C4 C5 106.2(2) . . ?
N3 C4 H4 126.9 . . ?
C5 C4 H4 126.9 . . ?
C4 C5 N1 109.77(19) . . ?
C4 C5 H5 125.1 . . ?
N1 C5 H5 125.1 . . ?
C7 N6 C10 104.75(16) . . ?
C7 N6 Ni1 127.75(13) . . ?
C10 N6 Ni1 127.50(13) . . ?
N6 C7 N8 111.89(18) . . ?
N6 C7 H7 124.1 . . ?
N8 C7 H7 124.1 . . ?
C7 N8 C9 107.23(17) . . ?
C7 N8 H8 125.5(16) . . ?
C9 N8 H8 127.1(16) . . ?
C10 C9 N8 106.45(19) . . ?
C10 C9 H9 126.8 . . ?
N8 C9 H9 126.8 . . ?
C9 C10 N6 109.68(19) . . ?
C9 C10 H10 125.2 . . ?
N6 C10 H10 125.2 . . ?
C12 N11 C15 104.49(16) . . ?
C12 N11 Ni1 125.86(13) . . ?
C15 N11 Ni1 129.63(13) . . ?
N11 C12 N13 112.26(18) . . ?
N11 C12 H12 123.9 . . ?
N13 C12 H12 123.9 . . ?
C12 N13 C14 107.07(17) . . ?
C12 N13 H13 129.2(17) . . ?
C14 N13 H13 123.4(17) . . ?
C15 C14 N13 106.45(19) . . ?
C15 C14 H14 126.8 . . ?
N13 C14 H14 126.8 . . ?
C14 C15 N11 109.72(18) . . ?
C14 C15 H15 125.1 . . ?
N11 C15 H15 125.1 . . ?
N16 Ni2 N16 180.00(6) 2_775 . ?
N16 Ni2 N21 90.17(6) 2_775 . ?
N16 Ni2 N21 89.83(6) . . ?
N16 Ni2 N21 89.83(6) 2_775 2_775 ?
N16 Ni2 N21 90.17(6) . 2_775 ?
N21 Ni2 N21 180.0 . 2_775 ?
N16 Ni2 N26 90.65(6) 2_775 2_775 ?
N16 Ni2 N26 89.35(6) . 2_775 ?
N21 Ni2 N26 88.98(6) . 2_775 ?
N21 Ni2 N26 91.02(6) 2_775 2_775 ?
N16 Ni2 N26 89.35(6) 2_775 . ?
N16 Ni2 N26 90.65(6) . . ?
N21 Ni2 N26 91.02(6) . . ?
N21 Ni2 N26 88.98(6) 2_775 . ?
N26 Ni2 N26 180.0 2_775 . ?
C17 N16 C20 104.71(17) . . ?
C17 N16 Ni2 126.16(14) . . ?
C20 N16 Ni2 129.08(14) . . ?
N16 C17 N18 111.8(2) . . ?
N16 C17 H17 124.1 . . ?
N18 C17 H17 124.1 . . ?
C17 N18 C19 107.61(19) . . ?
C17 N18 H18 123(2) . . ?
C19 N18 H18 129(2) . . ?
N18 C19 C20 105.9(2) . . ?
N18 C19 H19 127.0 . . ?
C20 C19 H19 127.0 . . ?
C19 C20 N16 110.0(2) . . ?
C19 C20 H20 125.0 . . ?
N16 C20 H20 125.0 . . ?
C22 N21 C25 104.27(16) . . ?
C22 N21 Ni2 127.58(13) . . ?
C25 N21 Ni2 128.06(13) . . ?
N21 C22 N23 112.38(19) . . ?
N21 C22 H22 123.8 . . ?
N23 C22 H22 123.8 . . ?
C22 N23 C24 106.73(18) . . ?
C22 N23 H23 126.3(17) . . ?
C24 N23 H23 126.8(17) . . ?
N23 C24 C25 106.93(19) . . ?
N23 C24 H24 126.5 . . ?
C25 C24 H24 126.5 . . ?
C24 C25 N21 109.69(19) . . ?
C24 C25 H25 125.2 . . ?
N21 C25 H25 125.2 . . ?
C27 N26 C30 104.08(17) . . ?
C27 N26 Ni2 126.57(14) . . ?
C30 N26 Ni2 129.26(13) . . ?
N26 C27 N28 112.53(19) . . ?
N26 C27 H27 123.7 . . ?
N28 C27 H27 123.7 . . ?
C27 N28 C29 106.86(18) . . ?
C27 N28 H28 126.8(19) . . ?
C29 N28 H28 126.2(19) . . ?
N28 C29 C30 107.0(2) . . ?
N28 C29 H29 126.5 . . ?
C30 C29 H29 126.5 . . ?
C29 C30 N26 109.6(2) . . ?
C29 C30 H30 125.2 . . ?
N26 C30 H30 125.2 . . ?
N41 Ni3 N31 95.57(6) . . ?
N41 Ni3 O4 91.66(6) . . ?
N31 Ni3 O4 89.93(5) . . ?
N41 Ni3 N36 90.55(6) . . ?
N31 Ni3 N36 92.21(6) . . ?
O4 Ni3 N36 176.76(6) . . ?
N41 Ni3 O1 176.49(6) . . ?
N31 Ni3 O1 87.45(5) . . ?
O4 Ni3 O1 86.55(5) . . ?
N36 Ni3 O1 91.12(6) . . ?
N41 Ni3 N61 93.56(6) . . ?
N31 Ni3 N61 167.64(6) . . ?
O4 Ni3 N61 81.47(5) . . ?
N36 Ni3 N61 96.03(6) . . ?
O1 Ni3 N61 83.20(5) . . ?
C62 N61 Ni3 102.87(10) . . ?
C62 N61 H61A 111.2 . . ?
Ni3 N61 H61A 111.2 . . ?
C62 N61 H61B 111.2 . . ?
Ni3 N61 H61B 111.2 . . ?
H61A N61 H61B 109.1 . . ?
N61 C62 C63 114.00(14) . . ?
N61 C62 P1 101.93(11) . . ?
C63 C62 P1 111.17(12) . . ?
N61 C62 P2 104.46(11) . . ?
C63 C62 P2 112.42(13) . . ?
P1 C62 P2 112.29(9) . . ?
C62 C63 H63A 109.5 . . ?
C62 C63 H63B 109.5 . . ?
H63A C63 H63B 109.5 . . ?
C62 C63 H63C 109.5 . . ?
H63A C63 H63C 109.5 . . ?
H63B C63 H63C 109.5 . . ?
O3 P1 O1 117.61(8) . . ?
O3 P1 O2 110.40(8) . . ?
O1 P1 O2 108.59(8) . . ?
O3 P1 C62 113.10(8) . . ?
O1 P1 C62 103.20(7) . . ?
O2 P1 C62 102.71(8) . . ?
P1 O1 Ni3 113.50(7) . . ?
P1 O2 H98 114(2) . . ?
O6 P2 O4 114.25(8) . . ?
O6 P2 O5 111.66(7) . . ?
O4 P2 O5 110.08(7) . . ?
O6 P2 C62 111.42(8) . . ?
O4 P2 C62 103.74(7) . . ?
O5 P2 C62 105.03(7) . . ?
P2 O4 Ni3 115.94(7) . . ?
C32 N31 C35 104.96(17) . . ?
C32 N31 Ni3 123.50(13) . . ?
C35 N31 Ni3 131.10(13) . . ?
N31 C32 N33 111.88(19) . . ?
N31 C32 H32 124.1 . . ?
N33 C32 H32 124.1 . . ?
C32 N33 C34 106.53(18) . . ?
C32 N33 H33 126.8(17) . . ?
C34 N33 H33 126.7(17) . . ?
C35 C34 N33 106.84(19) . . ?
C35 C34 H34 126.6 . . ?
N33 C34 H34 126.6 . . ?
C34 C35 N31 109.79(19) . . ?
C34 C35 H35 125.1 . . ?
N31 C35 H35 125.1 . . ?
C37 N36 C40 104.20(17) . . ?
C37 N36 Ni3 127.79(14) . . ?
C40 N36 Ni3 123.56(14) . . ?
N36 C37 N38 111.1(2) . . ?
N36 C37 H37 124.4 . . ?
N38 C37 H37 124.4 . . ?
C39 N38 C37 108.79(19) . . ?
C39 N38 H38 122.2(19) . . ?
C37 N38 H38 127.4(18) . . ?
N38 C39 C40 105.4(2) . . ?
N38 C39 H39 127.3 . . ?
C40 C39 H39 127.3 . . ?
C39 C40 N36 110.5(2) . . ?
C39 C40 H40 124.8 . . ?
N36 C40 H40 124.8 . . ?
C42 N41 C45 104.77(16) . . ?
C42 N41 Ni3 127.91(14) . . ?
C45 N41 Ni3 126.98(13) . . ?
N41 C42 N43 111.6(2) . . ?
N41 C42 H42 124.2 . . ?
N43 C42 H42 124.2 . . ?
C42 N43 C44 107.54(18) . . ?
C42 N43 H43 126.0(18) . . ?
C44 N43 H43 126.2(18) . . ?
N43 C44 C45 106.6(2) . . ?
N43 C44 H44 126.7 . . ?
C45 C44 H44 126.7 . . ?
C44 C45 N41 109.5(2) . . ?
C44 C45 H45 125.2 . . ?
N41 C45 H45 125.2 . . ?
N56 Ni4 N51 92.90(6) . . ?
N56 Ni4 O7 174.64(6) . . ?
N51 Ni4 O7 91.86(6) . . ?
N56 Ni4 N46 92.49(6) . . ?
N51 Ni4 N46 96.06(6) . . ?
O7 Ni4 N46 89.47(5) . . ?
N56 Ni4 O10 88.97(5) . . ?
N51 Ni4 O10 177.73(5) . . ?
O7 Ni4 O10 86.22(5) . . ?
N46 Ni4 O10 85.13(5) . . ?
N56 Ni4 N64 94.28(6) . . ?
N51 Ni4 N64 95.44(6) . . ?
O7 Ni4 N64 82.80(5) . . ?
N46 Ni4 N64 166.33(6) . . ?
O10 Ni4 N64 83.13(5) . . ?
C65 N64 Ni4 102.11(10) . . ?
C65 N64 H64A 111.3 . . ?
Ni4 N64 H64A 111.3 . . ?
C65 N64 H64B 111.3 . . ?
Ni4 N64 H64B 111.3 . . ?
H64A N64 H64B 109.2 . . ?
N64 C65 C66 113.72(15) . . ?
N64 C65 P4 103.85(11) . . ?
C66 C65 P4 112.39(13) . . ?
N64 C65 P3 103.21(11) . . ?
C66 C65 P3 110.84(13) . . ?
P4 C65 P3 112.34(9) . . ?
C65 C66 H66A 109.5 . . ?
C65 C66 H66B 109.5 . . ?
H66A C66 H66B 109.5 . . ?
C65 C66 H66C 109.5 . . ?
H66A C66 H66C 109.5 . . ?
H66B C66 H66C 109.5 . . ?
O9 P3 O8 113.37(8) . . ?
O9 P3 O7 112.73(8) . . ?
O8 P3 O7 111.15(8) . . ?
O9 P3 C65 109.35(8) . . ?
O8 P3 C65 105.84(8) . . ?
O7 P3 C65 103.70(7) . . ?
P3 O7 Ni4 115.16(7) . . ?
O12 P4 O10 116.72(8) . . ?
O12 P4 O11 110.63(8) . . ?
O10 P4 O11 109.11(8) . . ?
O12 P4 C65 111.56(8) . . ?
O10 P4 C65 104.43(7) . . ?
O11 P4 C65 103.43(8) . . ?
P4 O10 Ni4 114.03(7) . . ?
P4 O11 H99 115(2) . . ?
C47 N46 C50 105.22(15) . . ?
C47 N46 Ni4 120.35(13) . . ?
C50 N46 Ni4 134.07(13) . . ?
N46 C47 N48 111.50(18) . . ?
N46 C47 H47 124.2 . . ?
N48 C47 H47 124.2 . . ?
C47 N48 C49 107.43(17) . . ?
C47 N48 H48 125.5(17) . . ?
C49 N48 H48 127.0(17) . . ?
N48 C49 C50 106.46(18) . . ?
N48 C49 H49 126.8 . . ?
C50 C49 H49 126.8 . . ?
C49 C50 N46 109.39(18) . . ?
C49 C50 H50 125.3 . . ?
N46 C50 H50 125.3 . . ?
C52 N51 C55 104.28(15) . . ?
C52 N51 Ni4 124.46(13) . . ?
C55 N51 Ni4 131.23(12) . . ?
N51 C52 N53 112.33(18) . . ?
N51 C52 H52 123.8 . . ?
N53 C52 H52 123.8 . . ?
C52 N53 C54 106.97(17) . . ?
C52 N53 H53 122.1(15) . . ?
C54 N53 H53 130.4(15) . . ?
N53 C54 C55 106.78(18) . . ?
N53 C54 H54 126.6 . . ?
C55 C54 H54 126.6 . . ?
C54 C55 N51 109.64(18) . . ?
C54 C55 H55 125.2 . . ?
N51 C55 H55 125.2 . . ?
C57 N56 C60 104.96(16) . . ?
C57 N56 Ni4 126.33(13) . . ?
C60 N56 Ni4 125.80(13) . . ?
N56 C57 N58 111.06(18) . . ?
N56 C57 H57 124.5 . . ?
N58 C57 H57 124.5 . . ?
C57 N58 C59 107.91(17) . . ?
C57 N58 H58 124.5(19) . . ?
C59 N58 H58 126.6(19) . . ?
N58 C59 C60 106.06(19) . . ?
N58 C59 H59 127.0 . . ?
C60 C59 H59 127.0 . . ?
C59 C60 N56 110.00(19) . . ?
C59 C60 H60 125.0 . . ?
N56 C60 H60 125.0 . . ?

loop_
_geom_bond_atom_site_label_1
_geom_bond_atom_site_label_2
_geom_bond_distance
_geom_bond_site_symmetry_2
_geom_bond_publ_flag
Ni1 N6 2.1139(15) . ?
Ni1 N6 2.1139(15) 2_665 ?
Ni1 N1 2.1201(15) 2_665 ?
Ni1 N1 2.1201(15) . ?
Ni1 N11 2.1545(15) 2_665 ?
Ni1 N11 2.1545(15) . ?
N1 C2 1.316(2) . ?
N1 C5 1.373(3) . ?
C2 N3 1.327(3) . ?
C2 H2 0.9300 . ?
N3 C4 1.344(3) . ?
N3 H3 0.72(3) . ?
C4 C5 1.356(3) . ?
C4 H4 0.9300 . ?
C5 H5 0.9300 . ?
N6 C7 1.322(2) . ?
N6 C10 1.372(2) . ?
C7 N8 1.331(2) . ?
C7 H7 0.9300 . ?
N8 C9 1.357(3) . ?
N8 H8 0.88(2) . ?
C9 C10 1.352(3) . ?
C9 H9 0.9300 . ?
C10 H10 0.9300 . ?
N11 C12 1.318(2) . ?
N11 C15 1.377(3) . ?
C12 N13 1.336(2) . ?
C12 H12 0.9300 . ?
N13 C14 1.355(3) . ?
N13 H13 0.85(3) . ?
C14 C15 1.355(3) . ?
C14 H14 0.9300 . ?
C15 H15 0.9300 . ?
Ni2 N16 2.1122(15) 2_775 ?
Ni2 N16 2.1122(15) . ?
Ni2 N21 2.1251(15) . ?
Ni2 N21 2.1251(15) 2_775 ?
Ni2 N26 2.1307(15) 2_775 ?
Ni2 N26 2.1307(15) . ?
N16 C17 1.315(2) . ?
N16 C20 1.360(3) . ?
C17 N18 1.325(3) . ?
C17 H17 0.9300 . ?
N18 C19 1.347(3) . ?
N18 H18 0.76(3) . ?
C19 C20 1.351(3) . ?
C19 H19 0.9300 . ?
C20 H20 0.9300 . ?
N21 C22 1.319(2) . ?
N21 C25 1.370(3) . ?
C22 N23 1.333(3) . ?
C22 H22 0.9300 . ?
N23 C24 1.346(3) . ?
N23 H23 0.83(2) . ?
C24 C25 1.350(3) . ?
C24 H24 0.9300 . ?
C25 H25 0.9300 . ?
N26 C27 1.321(2) . ?
N26 C30 1.374(3) . ?
C27 N28 1.327(3) . ?
C27 H27 0.9300 . ?
N28 C29 1.346(3) . ?
N28 H28 0.82(3) . ?
C29 C30 1.350(3) . ?
C29 H29 0.9300 . ?
C30 H30 0.9300 . ?
Ni3 N41 2.0714(15) . ?
Ni3 N31 2.0888(15) . ?
Ni3 O4 2.0996(12) . ?
Ni3 N36 2.1217(15) . ?
Ni3 O1 2.1319(12) . ?
Ni3 N61 2.1615(15) . ?
N61 C62 1.501(2) . ?
N61 H61A 0.9000 . ?
N61 H61B 0.9000 . ?
C62 C63 1.522(2) . ?
C62 P1 1.8318(17) . ?
C62 P2 1.8520(18) . ?
C63 H63A 0.9600 . ?
C63 H63B 0.9600 . ?
C63 H63C 0.9600 . ?
P1 O3 1.4958(13) . ?
P1 O1 1.5110(13) . ?
P1 O2 1.5736(14) . ?
O2 H98 0.74(3) . ?
P2 O6 1.4959(12) . ?
P2 O4 1.5327(13) . ?
P2 O5 1.5357(12) . ?
N31 C32 1.321(2) . ?
N31 C35 1.371(2) . ?
C32 N33 1.338(3) . ?
C32 H32 0.9300 . ?
N33 C34 1.365(3) . ?
N33 H33 0.97(3) . ?
C34 C35 1.343(3) . ?
C34 H34 0.9300 . ?
C35 H35 0.9300 . ?
N36 C37 1.308(3) . ?
N36 C40 1.390(3) . ?
C37 N38 1.350(3) . ?
C37 H37 0.9300 . ?
N38 C39 1.336(3) . ?
N38 H38 0.94(3) . ?
C39 C40 1.351(3) . ?
C39 H39 0.9300 . ?
C40 H40 0.9300 . ?
N41 C42 1.325(2) . ?
N41 C45 1.367(2) . ?
C42 N43 1.327(3) . ?
C42 H42 0.9300 . ?
N43 C44 1.346(3) . ?
N43 H43 0.85(3) . ?
C44 C45 1.352(3) . ?
C44 H44 0.9300 . ?
C45 H45 0.9300 . ?
Ni4 N56 2.0615(15) . ?
Ni4 N51 2.0774(14) . ?
Ni4 O7 2.0904(12) . ?
Ni4 N46 2.1007(15) . ?
Ni4 O10 2.1327(12) . ?
Ni4 N64 2.1699(15) . ?
N64 C65 1.497(2) . ?
N64 H64A 0.9000 . ?
N64 H64B 0.9000 . ?
C65 C66 1.525(2) . ?
C65 P4 1.8299(18) . ?
C65 P3 1.8467(17) . ?
C66 H66A 0.9600 . ?
C66 H66B 0.9600 . ?
C66 H66C 0.9600 . ?
P3 O9 1.5074(13) . ?
P3 O8 1.5177(13) . ?
P3 O7 1.5319(13) . ?
P4 O12 1.4979(13) . ?
P4 O10 1.5037(14) . ?
P4 O11 1.5731(14) . ?
O11 H99 0.72(3) . ?
N46 C47 1.320(2) . ?
N46 C50 1.374(2) . ?
C47 N48 1.337(2) . ?
C47 H47 0.9300 . ?
N48 C49 1.356(3) . ?
N48 H48 0.88(3) . ?
C49 C50 1.356(3) . ?
C49 H49 0.9300 . ?
C50 H50 0.9300 . ?
N51 C52 1.323(2) . ?
N51 C55 1.369(2) . ?
C52 N53 1.327(3) . ?
C52 H52 0.9300 . ?
N53 C54 1.347(3) . ?
N53 H53 0.88(2) . ?
C54 C55 1.352(3) . ?
C54 H54 0.9300 . ?
C55 H55 0.9300 . ?
N56 C57 1.316(2) . ?
N56 C60 1.367(3) . ?
C57 N58 1.337(2) . ?
C57 H57 0.9300 . ?
N58 C59 1.344(3) . ?
N58 H58 0.84(3) . ?
C59 C60 1.348(3) . ?
C59 H59 0.9300 . ?
C60 H60 0.9300 . ?

loop_
_geom_hbond_atom_site_label_D
_geom_hbond_atom_site_label_H
_geom_hbond_atom_site_label_A
_geom_hbond_distance_DH
_geom_hbond_distance_HA
_geom_hbond_distance_DA
_geom_hbond_angle_DHA
_geom_hbond_site_symmetry_A
O11 H99 O3 0.72(3) 1.85(3) 2.564(2) 174(3) 1_455
O2 H98 O12 0.74(3) 1.78(3) 2.5193(19) 172(3) 1_655
N58 H58 O1 0.84(3) 2.00(3) 2.745(2) 147(3) .
N53 H53 O6 0.88(2) 1.82(2) 2.693(2) 171(2) 2_766
N48 H48 O5 0.88(3) 1.85(3) 2.705(2) 162(2) 2_776
N43 H43 O12 0.85(3) 2.45(3) 2.973(3) 121(2) 2_676
N43 H43 O9 0.85(3) 2.02(3) 2.768(2) 147(2) 2_676
N38 H38 N46 0.94(3) 2.68(3) 3.570(3) 159(2) .
N38 H38 O10 0.94(3) 2.25(3) 2.925(2) 128(2) .
N33 H33 O8 0.97(3) 1.81(3) 2.770(2) 179(3) 2_666
N28 H28 O7 0.82(3) 1.83(3) 2.651(2) 178(3) .
N23 H23 O9 0.83(2) 1.83(3) 2.652(2) 175(3) 1_655
N18 H18 O5 0.76(3) 2.08(3) 2.801(2) 159(3) 2_776
N13 H13 O4 0.85(3) 1.86(3) 2.703(2) 172(2) 2_666
N8 H8 O5 0.88(2) 1.87(3) 2.741(2) 171(2) 2_766
N3 H3 O8 0.72(3) 1.99(3) 2.687(2) 163(3) .

loop_
_geom_torsion_atom_site_label_1
_geom_torsion_atom_site_label_2
_geom_torsion_atom_site_label_3
_geom_torsion_atom_site_label_4
_geom_torsion
_geom_torsion_site_symmetry_1
_geom_torsion_site_symmetry_2
_geom_torsion_site_symmetry_3
_geom_torsion_site_symmetry_4
_geom_torsion_publ_flag
N6 Ni1 N1 C2 -95.92(16) . . . . ?
N6 Ni1 N1 C2 84.08(16) 2_665 . . . ?
N1 Ni1 N1 C2 52(100) 2_665 . . . ?
N11 Ni1 N1 C2 173.57(16) 2_665 . . . ?
N11 Ni1 N1 C2 -6.43(16) . . . . ?
N6 Ni1 N1 C5 83.10(18) . . . . ?
N6 Ni1 N1 C5 -96.90(18) 2_665 . . . ?
N1 Ni1 N1 C5 -129(100) 2_665 . . . ?
N11 Ni1 N1 C5 -7.42(18) 2_665 . . . ?
N11 Ni1 N1 C5 172.58(18) . . . . ?
C5 N1 C2 N3 0.3(2) . . . . ?
Ni1 N1 C2 N3 179.52(13) . . . . ?
N1 C2 N3 C4 -0.7(3) . . . . ?
C2 N3 C4 C5 0.9(3) . . . . ?
N3 C4 C5 N1 -0.7(3) . . . . ?
C2 N1 C5 C4 0.3(2) . . . . ?
Ni1 N1 C5 C4 -178.90(15) . . . . ?
N6 Ni1 N6 C7 -47(100) 2_665 . . . ?
N1 Ni1 N6 C7 174.12(17) 2_665 . . . ?
N1 Ni1 N6 C7 -5.88(17) . . . . ?
N11 Ni1 N6 C7 84.23(17) 2_665 . . . ?
N11 Ni1 N6 C7 -95.77(17) . . . . ?
N6 Ni1 N6 C10 132(100) 2_665 . . . ?
N1 Ni1 N6 C10 -7.03(18) 2_665 . . . ?
N1 Ni1 N6 C10 172.97(18) . . . . ?
N11 Ni1 N6 C10 -96.92(18) 2_665 . . . ?
N11 Ni1 N6 C10 83.08(18) . . . . ?
C10 N6 C7 N8 -0.1(2) . . . . ?
Ni1 N6 C7 N8 178.98(13) . . . . ?
N6 C7 N8 C9 0.0(3) . . . . ?
C7 N8 C9 C10 0.0(3) . . . . ?
N8 C9 C10 N6 -0.1(3) . . . . ?
C7 N6 C10 C9 0.1(3) . . . . ?
Ni1 N6 C10 C9 -178.96(17) . . . . ?
N6 Ni1 N11 C12 13.71(15) . . . . ?
N6 Ni1 N11 C12 -166.29(15) 2_665 . . . ?
N1 Ni1 N11 C12 103.95(15) 2_665 . . . ?
N1 Ni1 N11 C12 -76.05(15) . . . . ?
N11 Ni1 N11 C12 -163(100) 2_665 . . . ?
N6 Ni1 N11 C15 -163.98(18) . . . . ?
N6 Ni1 N11 C15 16.02(18) 2_665 . . . ?
N1 Ni1 N11 C15 -73.75(18) 2_665 . . . ?
N1 Ni1 N11 C15 106.25(18) . . . . ?
N11 Ni1 N11 C15 19(100) 2_665 . . . ?
C15 N11 C12 N13 0.2(2) . . . . ?
Ni1 N11 C12 N13 -178.00(12) . . . . ?
N11 C12 N13 C14 0.4(2) . . . . ?
C12 N13 C14 C15 -0.8(2) . . . . ?
N13 C14 C15 N11 0.9(3) . . . . ?
C12 N11 C15 C14 -0.7(2) . . . . ?
Ni1 N11 C15 C14 177.38(14) . . . . ?
N16 Ni2 N16 C17 41(100) 2_775 . . . ?
N21 Ni2 N16 C17 -83.76(16) . . . . ?
N21 Ni2 N16 C17 96.24(16) 2_775 . . . ?
N26 Ni2 N16 C17 -172.74(16) 2_775 . . . ?
N26 Ni2 N16 C17 7.26(16) . . . . ?
N16 Ni2 N16 C20 -142(100) 2_775 . . . ?
N21 Ni2 N16 C20 93.3(2) . . . . ?
N21 Ni2 N16 C20 -86.7(2) 2_775 . . . ?
N26 Ni2 N16 C20 4.3(2) 2_775 . . . ?
N26 Ni2 N16 C20 -175.7(2) . . . . ?
C20 N16 C17 N18 -0.1(2) . . . . ?
Ni2 N16 C17 N18 177.51(14) . . . . ?
N16 C17 N18 C19 0.1(3) . . . . ?
C17 N18 C19 C20 -0.1(3) . . . . ?
N18 C19 C20 N16 0.0(3) . . . . ?
C17 N16 C20 C19 0.0(3) . . . . ?
Ni2 N16 C20 C19 -177.49(19) . . . . ?
N16 Ni2 N21 C22 -174.43(17) 2_775 . . . ?
N16 Ni2 N21 C22 5.57(17) . . . . ?
N21 Ni2 N21 C22 -99.88(19) 2_775 . . . ?
N26 Ni2 N21 C22 94.93(17) 2_775 . . . ?
N26 Ni2 N21 C22 -85.07(17) . . . . ?
N16 Ni2 N21 C25 9.59(19) 2_775 . . . ?
N16 Ni2 N21 C25 -170.41(19) . . . . ?
N21 Ni2 N21 C25 84.14(19) 2_775 . . . ?
N26 Ni2 N21 C25 -81.06(18) 2_775 . . . ?
N26 Ni2 N21 C25 98.94(18) . . . . ?
C25 N21 C22 N23 0.0(2) . . . . ?
Ni2 N21 C22 N23 -176.75(13) . . . . ?
N21 C22 N23 C24 0.2(3) . . . . ?
C22 N23 C24 C25 -0.2(3) . . . . ?
N23 C24 C25 N21 0.2(3) . . . . ?
C22 N21 C25 C24 -0.1(3) . . . . ?
Ni2 N21 C25 C24 176.59(16) . . . . ?
N16 Ni2 N26 C27 94.58(16) 2_775 . . . ?
N16 Ni2 N26 C27 -85.42(16) . . . . ?
N21 Ni2 N26 C27 4.42(17) . . . . ?
N21 Ni2 N26 C27 -175.58(17) 2_775 . . . ?
N26 Ni2 N26 C27 163(100) 2_775 . . . ?
N16 Ni2 N26 C30 -81.46(19) 2_775 . . . ?
N16 Ni2 N26 C30 98.54(19) . . . . ?
N21 Ni2 N26 C30 -171.61(19) . . . . ?
N21 Ni2 N26 C30 8.39(19) 2_775 . . . ?
N26 Ni2 N26 C30 -13(100) 2_775 . . . ?
C30 N26 C27 N28 0.5(2) . . . . ?
Ni2 N26 C27 N28 -176.34(13) . . . . ?
N26 C27 N28 C29 -0.1(3) . . . . ?
C27 N28 C29 C30 -0.4(3) . . . . ?
N28 C29 C30 N26 0.7(3) . . . . ?
C27 N26 C30 C29 -0.7(3) . . . . ?
Ni2 N26 C30 C29 176.00(16) . . . . ?
N41 Ni3 N61 C62 138.76(10) . . . . ?
N31 Ni3 N61 C62 1.2(3) . . . . ?
O4 Ni3 N61 C62 47.61(10) . . . . ?
N36 Ni3 N61 C62 -130.31(10) . . . . ?
O1 Ni3 N61 C62 -39.90(10) . . . . ?
Ni3 N61 C62 C63 179.41(12) . . . . ?
Ni3 N61 C62 P1 59.54(10) . . . . ?
Ni3 N61 C62 P2 -57.51(10) . . . . ?
N61 C62 P1 O3 175.28(10) . . . . ?
C63 C62 P1 O3 53.44(15) . . . . ?
P2 C62 P1 O3 -73.47(11) . . . . ?
N61 C62 P1 O1 -56.58(12) . . . . ?
C63 C62 P1 O1 -178.42(13) . . . . ?
P2 C62 P1 O1 54.66(10) . . . . ?
N61 C62 P1 O2 56.29(12) . . . . ?
C63 C62 P1 O2 -65.55(14) . . . . ?
P2 C62 P1 O2 167.53(9) . . . . ?
O3 P1 O1 Ni3 149.51(7) . . . . ?
O2 P1 O1 Ni3 -84.26(8) . . . . ?
C62 P1 O1 Ni3 24.24(9) . . . . ?
N41 Ni3 O1 P1 -17.5(10) . . . . ?
N31 Ni3 O1 P1 -166.94(8) . . . . ?
O4 Ni3 O1 P1 -76.85(8) . . . . ?
N36 Ni3 O1 P1 100.90(8) . . . . ?
N61 Ni3 O1 P1 4.96(8) . . . . ?
N61 C62 P2 O6 163.55(10) . . . . ?
C63 C62 P2 O6 -72.34(14) . . . . ?
P1 C62 P2 O6 53.90(11) . . . . ?
N61 C62 P2 O4 40.18(12) . . . . ?
C63 C62 P2 O4 164.28(13) . . . . ?
P1 C62 P2 O4 -69.48(10) . . . . ?
N61 C62 P2 O5 -75.39(12) . . . . ?
C63 C62 P2 O5 48.71(14) . . . . ?
P1 C62 P2 O5 174.95(8) . . . . ?
O6 P2 O4 Ni3 -123.40(8) . . . . ?
O5 P2 O4 Ni3 110.03(8) . . . . ?
C62 P2 O4 Ni3 -1.90(9) . . . . ?
N41 Ni3 O4 P2 -116.97(8) . . . . ?
N31 Ni3 O4 P2 147.46(8) . . . . ?
N36 Ni3 O4 P2 16.1(10) . . . . ?
O1 Ni3 O4 P2 60.01(8) . . . . ?
N61 Ni3 O4 P2 -23.62(8) . . . . ?
N41 Ni3 N31 C32 -161.79(15) . . . . ?
O4 Ni3 N31 C32 -70.13(15) . . . . ?
N36 Ni3 N31 C32 107.44(15) . . . . ?
O1 Ni3 N31 C32 16.42(15) . . . . ?
N61 Ni3 N31 C32 -24.4(4) . . . . ?
N41 Ni3 N31 C35 26.94(18) . . . . ?
O4 Ni3 N31 C35 118.60(17) . . . . ?
N36 Ni3 N31 C35 -63.83(18) . . . . ?
O1 Ni3 N31 C35 -154.85(17) . . . . ?
N61 Ni3 N31 C35 164.3(2) . . . . ?
C35 N31 C32 N33 0.6(2) . . . . ?
Ni3 N31 C32 N33 -172.58(13) . . . . ?
N31 C32 N33 C34 -0.3(2) . . . . ?
C32 N33 C34 C35 -0.2(2) . . . . ?
N33 C34 C35 N31 0.5(3) . . . . ?
C32 N31 C35 C34 -0.7(2) . . . . ?
Ni3 N31 C35 C34 171.76(14) . . . . ?
N41 Ni3 N36 C37 161.79(19) . . . . ?
N31 Ni3 N36 C37 -102.61(19) . . . . ?
O4 Ni3 N36 C37 28.7(11) . . . . ?
O1 Ni3 N36 C37 -15.12(19) . . . . ?
N61 Ni3 N36 C37 68.16(19) . . . . ?
N41 Ni3 N36 C40 -45.75(17) . . . . ?
N31 Ni3 N36 C40 49.84(17) . . . . ?
O4 Ni3 N36 C40 -179(100) . . . . ?
O1 Ni3 N36 C40 137.33(17) . . . . ?
N61 Ni3 N36 C40 -139.39(17) . . . . ?
C40 N36 C37 N38 -1.0(2) . . . . ?
Ni3 N36 C37 N38 155.61(15) . . . . ?
N36 C37 N38 C39 0.4(3) . . . . ?
C37 N38 C39 C40 0.4(3) . . . . ?
N38 C39 C40 N36 -1.1(3) . . . . ?
C37 N36 C40 C39 1.3(3) . . . . ?
Ni3 N36 C40 C39 -156.59(16) . . . . ?
N31 Ni3 N41 C42 -132.76(17) . . . . ?
O4 Ni3 N41 C42 137.15(17) . . . . ?
N36 Ni3 N41 C42 -40.49(17) . . . . ?
O1 Ni3 N41 C42 78.0(10) . . . . ?
N61 Ni3 N41 C42 55.59(17) . . . . ?
N31 Ni3 N41 C45 54.99(18) . . . . ?
O4 Ni3 N41 C45 -35.10(17) . . . . ?
N36 Ni3 N41 C45 147.26(17) . . . . ?
O1 Ni3 N41 C45 -94.3(9) . . . . ?
N61 Ni3 N41 C45 -116.66(17) . . . . ?
C45 N41 C42 N43 -0.3(2) . . . . ?
Ni3 N41 C42 N43 -173.91(14) . . . . ?
N41 C42 N43 C44 0.6(3) . . . . ?
C42 N43 C44 C45 -0.7(3) . . . . ?
N43 C44 C45 N41 0.5(3) . . . . ?
C42 N41 C45 C44 -0.1(3) . . . . ?
Ni3 N41 C45 C44 173.56(16) . . . . ?
N56 Ni4 N64 C65 130.35(10) . . . . ?
N51 Ni4 N64 C65 -136.32(10) . . . . ?
O7 Ni4 N64 C65 -45.13(10) . . . . ?
N46 Ni4 N64 C65 10.9(3) . . . . ?
O10 Ni4 N64 C65 41.91(10) . . . . ?
Ni4 N64 C65 C66 179.14(13) . . . . ?
Ni4 N64 C65 P4 -58.40(10) . . . . ?
Ni4 N64 C65 P3 58.98(10) . . . . ?
N64 C65 P3 O9 -168.37(10) . . . . ?
C66 C65 P3 O9 69.53(14) . . . . ?
P4 C65 P3 O9 -57.13(11) . . . . ?
N64 C65 P3 O8 69.18(12) . . . . ?
C66 C65 P3 O8 -52.93(15) . . . . ?
P4 C65 P3 O8 -179.58(9) . . . . ?
N64 C65 P3 O7 -47.90(12) . . . . ?
C66 C65 P3 O7 -170.00(13) . . . . ?
P4 C65 P3 O7 63.34(10) . . . . ?
O9 P3 O7 Ni4 129.63(8) . . . . ?
O8 P3 O7 Ni4 -101.82(8) . . . . ?
C65 P3 O7 Ni4 11.48(9) . . . . ?
N56 Ni4 O7 P3 -41.3(6) . . . . ?
N51 Ni4 O7 P3 111.17(8) . . . . ?
N46 Ni4 O7 P3 -152.78(8) . . . . ?
O10 Ni4 O7 P3 -67.62(8) . . . . ?
N64 Ni4 O7 P3 15.92(8) . . . . ?
N64 C65 P4 O12 178.14(10) . . . . ?
C66 C65 P4 O12 -58.52(15) . . . . ?
P3 C65 P4 O12 67.30(11) . . . . ?
N64 C65 P4 O10 51.21(12) . . . . ?
C66 C65 P4 O10 174.55(13) . . . . ?
P3 C65 P4 O10 -59.62(10) . . . . ?
N64 C65 P4 O11 -62.93(12) . . . . ?
C66 C65 P4 O11 60.41(15) . . . . ?
P3 C65 P4 O11 -173.77(9) . . . . ?
O12 P4 O10 Ni4 -140.15(7) . . . . ?
O11 P4 O10 Ni4 93.56(9) . . . . ?
C65 P4 O10 Ni4 -16.49(9) . . . . ?
N56 Ni4 O10 P4 -105.69(8) . . . . ?
N51 Ni4 O10 P4 39.8(14) . . . . ?
O7 Ni4 O10 P4 71.94(8) . . . . ?
N46 Ni4 O10 P4 161.72(9) . . . . ?
N64 Ni4 O10 P4 -11.25(8) . . . . ?
N56 Ni4 N46 C47 -130.99(14) . . . . ?
N51 Ni4 N46 C47 135.82(14) . . . . ?
O7 Ni4 N46 C47 44.01(14) . . . . ?
O10 Ni4 N46 C47 -42.24(14) . . . . ?
N64 Ni4 N46 C47 -11.3(3) . . . . ?
N56 Ni4 N46 C50 41.02(18) . . . . ?
N51 Ni4 N46 C50 -52.16(18) . . . . ?
O7 Ni4 N46 C50 -143.97(18) . . . . ?
O10 Ni4 N46 C50 129.78(18) . . . . ?
N64 Ni4 N46 C50 160.7(2) . . . . ?
C50 N46 C47 N48 -0.1(2) . . . . ?
Ni4 N46 C47 N48 174.00(12) . . . . ?
N46 C47 N48 C49 0.3(2) . . . . ?
C47 N48 C49 C50 -0.4(2) . . . . ?
N48 C49 C50 N46 0.4(2) . . . . ?
C47 N46 C50 C49 -0.2(2) . . . . ?
Ni4 N46 C50 C49 -173.07(14) . . . . ?
N56 Ni4 N51 C52 85.80(16) . . . . ?
O7 Ni4 N51 C52 -91.72(16) . . . . ?
N46 Ni4 N51 C52 178.62(16) . . . . ?
O10 Ni4 N51 C52 -59.6(14) . . . . ?
N64 Ni4 N51 C52 -8.78(16) . . . . ?
N56 Ni4 N51 C55 -96.48(18) . . . . ?
O7 Ni4 N51 C55 86.00(18) . . . . ?
N46 Ni4 N51 C55 -3.66(19) . . . . ?
O10 Ni4 N51 C55 118.1(14) . . . . ?
N64 Ni4 N51 C55 168.94(18) . . . . ?
C55 N51 C52 N53 -0.1(2) . . . . ?
Ni4 N51 C52 N53 178.08(13) . . . . ?
N51 C52 N53 C54 0.2(3) . . . . ?
C52 N53 C54 C55 -0.1(3) . . . . ?
N53 C54 C55 N51 0.0(3) . . . . ?
C52 N51 C55 C54 0.1(2) . . . . ?
Ni4 N51 C55 C54 -178.00(15) . . . . ?
N51 Ni4 N56 C57 -174.26(16) . . . . ?
O7 Ni4 N56 C57 -21.8(7) . . . . ?
N46 Ni4 N56 C57 89.53(17) . . . . ?
O10 Ni4 N56 C57 4.45(16) . . . . ?
N64 Ni4 N56 C57 -78.58(17) . . . . ?
N51 Ni4 N56 C60 27.99(17) . . . . ?
O7 Ni4 N56 C60 -180(100) . . . . ?
N46 Ni4 N56 C60 -68.21(17) . . . . ?
O10 Ni4 N56 C60 -153.29(17) . . . . ?
N64 Ni4 N56 C60 123.67(17) . . . . ?
C60 N56 C57 N58 0.6(2) . . . . ?
Ni4 N56 C57 N58 -160.86(13) . . . . ?
N56 C57 N58 C59 0.2(2) . . . . ?
C57 N58 C59 C60 -0.9(3) . . . . ?
N58 C59 C60 N56 1.3(3) . . . . ?
C57 N56 C60 C59 -1.2(3) . . . . ?
Ni4 N56 C60 C59 160.40(16) . . . . ?
